data_7250598
loop_
_publ_author_name
'Mirza, Yafia Kousin'
'Bera, Partha Sarathi'
'Nandini, R.'
'Talukdar, Dhrubajyoti'
'Mohite, Sachin Balaso'
'Mane, Manoj V.'
'Bera, Milan'

_publ_section_title
;
 Unlocking enhanced reactivity of hexafluoroisopropanol: a sustainable
 atom economical approach to selective cascade di-\p-functionalization of
 allenamides
;
_journal_issue 29
_journal_name_full 'Green Chemistry'
_journal_page_first 8972
_journal_page_last 8979
_journal_paper_doi 10.1039/D5GC01273B
_journal_volume 27
_journal_year 2025
_chemical_formula_moiety 'C16 H15 N O4'
_chemical_formula_sum 'C16 H15 N O4'
_chemical_formula_weight 285.29
_space_group_crystal_system orthorhombic
_space_group_IT_number 64
_space_group_name_Hall '-C 2ac 2'
_space_group_name_H-M_alt 'C m c e'
_atom_sites_solution_hydrogens geom
_audit_creation_date 2024-05-20
_audit_creation_method
;
Olex2 1.5
(compiled 2024.02.16 svn.r378c4104 for OlexSys, GUI svn.r6928)
;
_audit_update_record
;
2024-08-01 deposited with the CCDC.	2025-06-25 downloaded from the CCDC.
;
_cell_angle_alpha 90
_cell_angle_beta 90
_cell_angle_gamma 90
_cell_formula_units_Z 8
_cell_length_a 6.8069(15)
_cell_length_b 18.566(5)
_cell_length_c 20.810(4)
_cell_measurement_reflns_used 1319
_cell_measurement_temperature 173.00
_cell_measurement_theta_max 19.48
_cell_measurement_theta_min 2.19
_cell_volume 2629.9(10)
_computing_cell_refinement 'SAINT V8.40B (?, 2016)'
_computing_data_reduction 'SAINT V8.40B (?, 2016)'
_computing_molecular_graphics 'Olex2 1.5 (Dolomanov et al., 2009)'
_computing_publication_material 'Olex2 1.5 (Dolomanov et al., 2009)'
_computing_structure_refinement 'SHELXL 2018/3 (Sheldrick, 2015)'
_diffrn_ambient_temperature 173.00
_diffrn_measured_fraction_theta_full 0.999
_diffrn_measured_fraction_theta_max 0.999
_diffrn_measurement_device_type 'Bruker APEX-II CCD'
_diffrn_measurement_method '\f and \w scans'
_diffrn_radiation_type MoK\a
_diffrn_radiation_wavelength 0.71073
_diffrn_reflns_av_R_equivalents 0.1218
_diffrn_reflns_av_unetI/netI 0.0895
_diffrn_reflns_Laue_measured_fraction_full 0.999
_diffrn_reflns_Laue_measured_fraction_max 0.999
_diffrn_reflns_limit_h_max 7
_diffrn_reflns_limit_h_min -8
_diffrn_reflns_limit_k_max 22
_diffrn_reflns_limit_k_min -22
_diffrn_reflns_limit_l_max 24
_diffrn_reflns_limit_l_min -24
_diffrn_reflns_number 19512
_diffrn_reflns_point_group_measured_fraction_full 0.999
_diffrn_reflns_point_group_measured_fraction_max 0.999
_diffrn_reflns_theta_full 24.998
_diffrn_reflns_theta_max 24.998
_diffrn_reflns_theta_min 2.194
_diffrn_source_current 1.4
_diffrn_source_power 0.07
_diffrn_source_voltage 50.0
_diffrn_standards_number 0
_exptl_absorpt_coefficient_mu 0.104
_exptl_absorpt_correction_T_max 0.7452
_exptl_absorpt_correction_T_min 0.6087
_exptl_absorpt_correction_type none
_exptl_absorpt_process_details
;
SADABS-2016/2 (Bruker,2016/2) was used for absorption correction.
wR2(int) was 0.1273 before and 0.0813 after correction.
The Ratio of minimum to maximum transmission is 0.8168.
The \l/2 correction factor is Not present.
;
_exptl_crystal_colour colourless
_exptl_crystal_colour_primary colourless
_exptl_crystal_density_diffrn 1.441
_exptl_crystal_description needle
_exptl_crystal_F_000 1200
_exptl_crystal_size_max 0.305
_exptl_crystal_size_mid 0.101
_exptl_crystal_size_min 0.079
_refine_diff_density_max 0.164
_refine_diff_density_min -0.269
_refine_diff_density_rms 0.048
_refine_ls_extinction_method none
_refine_ls_goodness_of_fit_ref 1.181
_refine_ls_hydrogen_treatment constr
_refine_ls_matrix_type full
_refine_ls_number_parameters 157
_refine_ls_number_reflns 1264
_refine_ls_number_restraints 60
_refine_ls_restrained_S_all 1.153
_refine_ls_R_factor_all 0.0917
_refine_ls_R_factor_gt 0.0668
_refine_ls_shift/su_max 0.000
_refine_ls_shift/su_mean 0.000
_refine_ls_structure_factor_coef Fsqd
_refine_ls_weighting_details 'w=1/[\s^2^(Fo^2^)+(0.0395P)^2^+6.0406P] where P=(Fo^2^+2Fc^2^)/3'
_refine_ls_weighting_scheme calc
_refine_ls_wR_factor_gt 0.1712
_refine_ls_wR_factor_ref 0.1867
_reflns_Friedel_coverage 0.000
_reflns_number_gt 903
_reflns_number_total 1264
_reflns_threshold_expression 'I > 2\s(I)'
_cod_data_source_file d5gc01273b2.cif
_cod_data_source_block small61_1_0f
_cod_depositor_comments 'Adding full bibliography for 7250598.cif.'
_cod_original_cell_volume 2630.0(10)
_cod_original_sg_symbol_Hall '-C 2bc 2'
_cod_database_code 7250598
_shelx_shelxl_version_number 2018/3
_shelx_space_group_comment
;
The symmetry employed for this shelxl refinement is uniquely defined
by the following loop, which should always be used as a source of
symmetry information in preference to the above space-group names.
They are only intended as comments.
;
_shelx_estimated_absorpt_t_max 0.992
_shelx_estimated_absorpt_t_min 0.969
_olex2_refinement_description
;
1. Fixed Uiso
 At 1.2 times of:
  All C(H) groups, All C(H,H) groups
2. Uiso/Uaniso restraints and constraints
N1 \\sim C13 \\sim C14 \\sim C15 \\sim C16: within 2A with sigma of 0.04 and
sigma for terminal atoms of 0.08 within 2A
3. Rigid body (RIGU) restrains
 N1, C13, C14, C15, C16
 with sigma for 1-2 distances of 0.004 and sigma for 1-3 distances of 0.004
4. Others
 Fixed Sof: O3(0.5) O4(0.5) C10(0.5) H10A(0.5) H10B(0.5) C11(0.5) H11A(0.5)
 H11B(0.5) C12(0.5) H12(0.5) N1(0.5) C13(0.5) C14(0.5) H14A(0.5) H14B(0.5)
 C15(0.5) H15A(0.5) H15B(0.5) C16(0.5) H16A(0.5) H16B(0.5)
5.a Ternary CH refined with riding coordinates:
 C12(H12)
5.b Secondary CH2 refined with riding coordinates:
 C10(H10A,H10B), C11(H11A,H11B), C14(H14A,H14B), C15(H15A,H15B), C16(H16A,H16B)
5.c Aromatic/amide H refined with riding coordinates:
 C3(H3), C4(H4), C5(H5), C6(H6)
;
_olex2_submission_special_instructions 'No special instructions were received'

loop_
_space_group_symop_operation_xyz
'x, y, z'
'-x, -y+1/2, z+1/2'
'-x, y+1/2, -z+1/2'
'x, -y, -z'
'x+1/2, y+1/2, z'
'-x+1/2, -y+1, z+1/2'
'-x+1/2, y+1, -z+1/2'
'x+1/2, -y+1/2, -z'
'-x, -y, -z'
'x, y-1/2, -z-1/2'
'x, -y-1/2, z-1/2'
'-x, y, z'
'-x+1/2, -y+1/2, -z'
'x+1/2, y, -z-1/2'
'x+1/2, -y, z-1/2'
'-x+1/2, y+1/2, z'

loop_
_atom_site_label
_atom_site_type_symbol
_atom_site_fract_x
_atom_site_fract_y
_atom_site_fract_z
_atom_site_U_iso_or_equiv
_atom_site_adp_type
_atom_site_occupancy
_atom_site_site_symmetry_order
_atom_site_calc_flag
_atom_site_refinement_flags_posn
_atom_site_refinement_flags_adp
_atom_site_refinement_flags_occupancy
_atom_site_disorder_assembly
_atom_site_disorder_group
O1 O 0.500000 0.32875(16) 0.17330(13) 0.0488(9) Uani 1 2 d S T P A .
O2 O 0.500000 0.21258(19) 0.19290(16) 0.0675(12) Uani 1 2 d S T P A .
C1 C 0.500000 0.3573(2) 0.3038(2) 0.0510(14) Uani 1 2 d S T P . .
C2 C 0.500000 0.4162(2) 0.2590(2) 0.0462(12) Uani 1 2 d S T P A .
C3 C 0.500000 0.4886(3) 0.2764(2) 0.0607(16) Uani 1 2 d S T P . .
H3 H 0.500000 0.501567 0.320512 0.073 Uiso 1 2 calc R U P A .
C4 C 0.500000 0.5412(3) 0.2302(2) 0.0684(18) Uani 1 2 d S T P A .
H4 H 0.500000 0.590491 0.242400 0.082 Uiso 1 2 calc R U P . .
C5 C 0.500000 0.5225(3) 0.1663(2) 0.0581(14) Uani 1 2 d S T P . .
H5 H 0.500000 0.559425 0.134606 0.070 Uiso 1 2 calc R U P A .
C6 C 0.500000 0.4520(3) 0.1472(2) 0.0466(12) Uani 1 2 d S T P A .
H6 H 0.500000 0.439408 0.102989 0.056 Uiso 1 2 calc R U P . .
C7 C 0.500000 0.3999(2) 0.1940(2) 0.0453(12) Uani 1 2 d S T P . .
C8 C 0.500000 0.2725(3) 0.2165(2) 0.0560(14) Uani 1 2 d S T P . .
C9 C 0.500000 0.2882(2) 0.2836(2) 0.0490(13) Uani 1 2 d S T P A .
O3 O 0.533(3) 0.37787(19) 0.36565(16) 0.045(5) Uani 0.5 1 d . . P A -1
O4 O 0.8525(9) 0.3803(3) 0.4971(2) 0.0672(15) Uani 0.5 1 d . . P A -1
C10 C 0.513(9) 0.2263(3) 0.3302(3) 0.054(4) Uani 0.5 1 d . . P A -1
H10A H 0.649401 0.207672 0.331992 0.065 Uiso 0.5 1 calc R U P A -1
H10B H 0.425153 0.186697 0.316631 0.065 Uiso 0.5 1 calc R U P A -1
C11 C 0.4509(12) 0.2551(3) 0.3963(3) 0.049(3) Uani 0.5 1 d . . P A -1
H11A H 0.310051 0.268469 0.395564 0.059 Uiso 0.5 1 calc R U P A -1
H11B H 0.470033 0.217522 0.429414 0.059 Uiso 0.5 1 calc R U P A -1
C12 C 0.5743(10) 0.3205(3) 0.4121(3) 0.0430(18) Uani 0.5 1 d . . P A -1
H12 H 0.716669 0.307324 0.410047 0.052 Uiso 0.5 1 calc R U P A -1
N1 N 0.532(3) 0.3510(3) 0.4731(2) 0.048(4) Uani 0.5 1 d . U P A -1
C13 C 0.678(3) 0.3818(7) 0.5106(6) 0.049(3) Uani 0.5 1 d . U P A -1
C14 C 0.582(4) 0.4115(14) 0.5697(9) 0.065(5) Uani 0.5 1 d . U P A -1
H14A H 0.619064 0.382975 0.608079 0.078 Uiso 0.5 1 calc R U P A -1
H14B H 0.620940 0.462288 0.576651 0.078 Uiso 0.5 1 calc R U P A -1
C15 C 0.370(4) 0.4056(15) 0.5566(10) 0.070(4) Uani 0.5 1 d . U P A -1
H15A H 0.313113 0.454144 0.549727 0.084 Uiso 0.5 1 calc R U P A -1
H15B H 0.302263 0.383263 0.593734 0.084 Uiso 0.5 1 calc R U P A -1
C16 C 0.340(3) 0.3603(9) 0.4977(8) 0.067(5) Uani 0.5 1 d . U P A -1
H16A H 0.280023 0.313345 0.508855 0.081 Uiso 0.5 1 calc R U P A -1
H16B H 0.254727 0.385207 0.466197 0.081 Uiso 0.5 1 calc R U P A -1

loop_
_atom_site_aniso_label
_atom_site_aniso_U_11
_atom_site_aniso_U_22
_atom_site_aniso_U_33
_atom_site_aniso_U_23
_atom_site_aniso_U_13
_atom_site_aniso_U_12
O1 0.077(2) 0.0396(17) 0.0302(16) -0.0050(13) 0.000 0.000
O2 0.113(3) 0.042(2) 0.048(2) -0.0144(16) 0.000 0.000
C1 0.089(4) 0.033(2) 0.030(2) -0.0026(19) 0.000 0.000
C2 0.076(4) 0.036(2) 0.026(2) 0.0003(19) 0.000 0.000
C3 0.108(5) 0.037(3) 0.037(3) -0.001(2) 0.000 0.000
C4 0.122(5) 0.040(3) 0.043(3) 0.004(2) 0.000 0.000
C5 0.085(4) 0.048(3) 0.042(3) 0.011(2) 0.000 0.000
C6 0.060(3) 0.050(3) 0.030(2) 0.003(2) 0.000 0.000
C7 0.065(3) 0.040(3) 0.031(2) -0.0037(19) 0.000 0.000
C8 0.086(4) 0.044(3) 0.038(3) -0.004(2) 0.000 0.000
C9 0.078(4) 0.036(3) 0.033(2) 0.0024(19) 0.000 0.000
O3 0.073(14) 0.0338(17) 0.0274(16) 0.0016(13) 0.000(3) 0.002(3)
O4 0.063(4) 0.083(4) 0.056(3) 0.009(3) 0.000(3) -0.005(3)
C10 0.084(11) 0.033(3) 0.046(3) 0.005(2) 0.000(11) -0.009(10)
C11 0.068(10) 0.038(3) 0.042(3) 0.010(2) 0.001(3) -0.005(3)
C12 0.062(5) 0.034(3) 0.032(3) 0.006(2) 0.004(2) 0.003(3)
N1 0.067(11) 0.050(2) 0.028(2) 0.0024(19) -0.001(4) 0.002(4)
C13 0.073(5) 0.044(6) 0.031(6) 0.003(5) -0.002(5) -0.003(5)
C14 0.091(13) 0.074(7) 0.030(6) -0.006(5) 0.004(5) -0.009(6)
C15 0.082(11) 0.088(8) 0.040(9) -0.012(6) 0.000(6) 0.009(7)
C16 0.068(7) 0.090(11) 0.045(6) -0.019(6) 0.004(5) -0.003(7)

loop_
_atom_type_symbol
_atom_type_description
_atom_type_scat_dispersion_real
_atom_type_scat_dispersion_imag
_atom_type_scat_source
C C 0.0033 0.0016 'International Tables Vol C Tables 4.2.6.8 and 6.1.1.4'
H H 0.0000 0.0000 'International Tables Vol C Tables 4.2.6.8 and 6.1.1.4'
N N 0.0061 0.0033 'International Tables Vol C Tables 4.2.6.8 and 6.1.1.4'
O O 0.0106 0.0060 'International Tables Vol C Tables 4.2.6.8 and 6.1.1.4'

loop_
_exptl_crystal_face_index_h
_exptl_crystal_face_index_k
_exptl_crystal_face_index_l
_exptl_crystal_face_perp_dist
-2.00 0.00 1.00 0.0750
-2.00 1.00 0.00 0.0640
0.00 1.00 2.00 0.0260
0.00 -1.00 0.00 0.0290
0.00 1.00 0.00 0.0220
0.00 -2.00 1.00 0.0380
0.00 1.00 1.00 0.0170
0.00 0.00 -1.00 0.0010
1.00 0.00 0.00 0.0250
1.00 -1.00 -2.00 0.0230
2.00 1.00 -1.00 0.0240
2.00 -2.00 1.00 0.0360

loop_
_geom_angle_atom_site_label_1
_geom_angle_atom_site_label_2
_geom_angle_atom_site_label_3
_geom_angle
_geom_angle_site_symmetry_1
_geom_angle_site_symmetry_3
_geom_angle_publ_flag
C8 O1 C7 121.2(3) . . ?
C9 C1 C2 121.4(4) . . ?
C9 C1 O3 124.0(4) . . ?
O3 C1 C2 113.6(4) . . ?
C3 C2 C1 124.5(4) . . ?
C7 C2 C1 117.9(4) . . ?
C7 C2 C3 117.6(4) . . ?
C2 C3 H3 119.8 . . ?
C4 C3 C2 120.4(4) . . ?
C4 C3 H3 119.8 . . ?
C3 C4 H4 120.0 . . ?
C3 C4 C5 119.9(5) . . ?
C5 C4 H4 120.0 . . ?
C4 C5 H5 119.3 . . ?
C6 C5 C4 121.4(5) . . ?
C6 C5 H5 119.3 . . ?
C5 C6 H6 121.0 . . ?
C5 C6 C7 118.0(4) . . ?
C7 C6 H6 121.0 . . ?
C2 C7 O1 120.6(4) . . ?
C6 C7 O1 116.8(4) . . ?
C6 C7 C2 122.6(4) . . ?
O1 C8 C9 118.9(4) . . ?
O2 C8 O1 115.4(4) . . ?
O2 C8 C9 125.6(5) . . ?
C1 C9 C8 119.9(4) . . ?
C1 C9 C10 121.7(4) . . ?
C8 C9 C10 118.3(4) . . ?
C1 O3 C12 116.9(4) . . ?
C9 C10 H10A 110.3 . . ?
C9 C10 H10B 110.3 . . ?
C9 C10 C11 107.1(12) . . ?
H10A C10 H10B 108.6 . . ?
C11 C10 H10A 110.3 . . ?
C11 C10 H10B 110.3 . . ?
C10 C11 H11A 109.9 . . ?
C10 C11 H11B 109.9 . . ?
H11A C11 H11B 108.3 . . ?
C12 C11 C10 108.7(16) . . ?
C12 C11 H11A 109.9 . . ?
C12 C11 H11B 109.9 . . ?
O3 C12 C11 109.5(7) . . ?
O3 C12 H12 109.5 . . ?
C11 C12 H12 109.5 . . ?
N1 C12 O3 105.1(5) . . ?
N1 C12 C11 113.7(7) . . ?
N1 C12 H12 109.5 . . ?
C13 N1 C12 121.5(13) . . ?
C13 N1 C16 114.0(7) . . ?
C16 N1 C12 124.1(13) . . ?
O4 C13 N1 123.9(12) . . ?
O4 C13 C14 128.2(14) . . ?
N1 C13 C14 107.8(15) . . ?
C13 C14 H14A 110.9 . . ?
C13 C14 H14B 110.9 . . ?
H14A C14 H14B 108.9 . . ?
C15 C14 C13 104(2) . . ?
C15 C14 H14A 110.9 . . ?
C15 C14 H14B 110.9 . . ?
C14 C15 H15A 109.9 . . ?
C14 C15 H15B 109.9 . . ?
C14 C15 C16 109(2) . . ?
H15A C15 H15B 108.3 . . ?
C16 C15 H15A 109.9 . . ?
C16 C15 H15B 109.9 . . ?
N1 C16 C15 103.9(15) . . ?
N1 C16 H16A 111.0 . . ?
N1 C16 H16B 111.0 . . ?
C15 C16 H16A 111.0 . . ?
C15 C16 H16B 111.0 . . ?
H16A C16 H16B 109.0 . . ?

loop_
_geom_bond_atom_site_label_1
_geom_bond_atom_site_label_2
_geom_bond_distance
_geom_bond_site_symmetry_2
_geom_bond_publ_flag
O1 C7 1.389(5) . ?
O1 C8 1.379(6) . ?
O2 C8 1.216(6) . ?
C1 C2 1.436(6) . ?
C1 C9 1.351(6) . ?
C1 O3 1.361(7) . ?
C2 C3 1.392(6) . ?
C2 C7 1.386(6) . ?
C3 H3 0.9500 . ?
C3 C4 1.370(7) . ?
C4 H4 0.9500 . ?
C4 C5 1.376(7) . ?
C5 H5 0.9500 . ?
C5 C6 1.369(7) . ?
C6 H6 0.9500 . ?
C6 C7 1.371(6) . ?
C8 C9 1.427(6) . ?
C9 C10 1.506(8) . ?
O3 C12 1.466(8) . ?
O4 C13 1.223(19) . ?
C10 H10A 0.9900 . ?
C10 H10B 0.9900 . ?
C10 C11 1.536(18) . ?
C11 H11A 0.9900 . ?
C11 H11B 0.9900 . ?
C11 C12 1.512(9) . ?
C12 H12 1.0000 . ?
C12 N1 1.419(8) . ?
N1 C13 1.386(16) . ?
N1 C16 1.41(2) . ?
C13 C14 1.495(15) . ?
C14 H14A 0.9900 . ?
C14 H14B 0.9900 . ?
C14 C15 1.478(14) . ?
C15 H15A 0.9900 . ?
C15 H15B 0.9900 . ?
C15 C16 1.500(16) . ?
C16 H16A 0.9900 . ?
C16 H16B 0.9900 . ?

loop_
_geom_torsion_atom_site_label_1
_geom_torsion_atom_site_label_2
_geom_torsion_atom_site_label_3
_geom_torsion_atom_site_label_4
_geom_torsion
_geom_torsion_site_symmetry_1
_geom_torsion_site_symmetry_2
_geom_torsion_site_symmetry_3
_geom_torsion_site_symmetry_4
_geom_torsion_publ_flag
O1 C8 C9 C1 0.000(1) . . . . ?
O1 C8 C9 C10 -176(3) . . . . ?
O2 C8 C9 C1 180.000(1) . . . . ?
O2 C8 C9 C10 4(3) . . . . ?
C1 C2 C3 C4 180.000(1) . . . . ?
C1 C2 C7 O1 0.000(1) . . . . ?
C1 C2 C7 C6 180.000(1) . . . . ?
C1 C9 C10 C11 20(4) . . . . ?
C1 O3 C12 C11 -36.7(18) . . . . ?
C1 O3 C12 N1 -159.2(15) . . . . ?
C2 C1 C9 C8 0.000(1) . . . . ?
C2 C1 C9 C10 176(3) . . . . ?
C2 C1 O3 C12 -168.3(10) . . . . ?
C2 C3 C4 C5 0.000(2) . . . . ?
C3 C2 C7 O1 180.000(1) . . . . ?
C3 C2 C7 C6 0.000(1) . . . . ?
C3 C4 C5 C6 0.000(1) . . . . ?
C4 C5 C6 C7 0.000(1) . . . . ?
C5 C6 C7 O1 180.000(1) . . . . ?
C5 C6 C7 C2 0.000(1) . . . . ?
C7 O1 C8 O2 180.000(1) . . . . ?
C7 O1 C8 C9 0.000(1) . . . . ?
C7 C2 C3 C4 0.000(1) . . . . ?
C8 O1 C7 C2 0.000(1) . . . . ?
C8 O1 C7 C6 180.000(1) . . . . ?
C8 C9 C10 C11 -163.9(17) . . . . ?
C9 C1 C2 C3 180.000(1) . . . . ?
C9 C1 C2 C7 0.000(1) . . . . ?
C9 C1 O3 C12 1(2) . . . . ?
C9 C10 C11 C12 -54(4) . . . . ?
O3 C1 C2 C3 -10.5(10) . . . . ?
O3 C1 C2 C7 169.5(10) . . . . ?
O3 C1 C9 C8 -168.4(11) . . . . ?
O3 C1 C9 C10 8(3) . . . . ?
O3 C12 N1 C13 -95.1(12) . . . . ?
O3 C12 N1 C16 77.6(14) . . . . ?
O4 C13 C14 C15 174(2) . . . . ?
C10 C11 C12 O3 64.0(19) . . . . ?
C10 C11 C12 N1 -178.8(18) . . . . ?
C11 C12 N1 C13 145.2(8) . . . . ?
C11 C12 N1 C16 -42.1(13) . . . . ?
C12 N1 C13 O4 -5.7(16) . . . . ?
C12 N1 C13 C14 177.4(12) . . . . ?
C12 N1 C16 C15 -170.3(12) . . . . ?
N1 C13 C14 C15 -9(3) . . . . ?
C13 N1 C16 C15 2.9(15) . . . . ?
C13 C14 C15 C16 11(3) . . . . ?
C14 C15 C16 N1 -9(3) . . . . ?
C16 N1 C13 O4 -179.1(17) . . . . ?
C16 N1 C13 C14 4.1(13) . . . . ?
